data_4341532
loop_
_publ_author_name
'Liu, Bo'
'Pan, Shanfei'
'Liu, Bin'
'Chen, Wanzhi'

_publ_section_title
;
 Di-, tri-, and tetranuclear copper(i) complexes of phenanthroline-linked
 dicarbene ligands.
;
_journal_issue 19
_journal_name_full 'Inorganic chemistry'
_journal_page_first 10485
_journal_page_last 10497
_journal_paper_doi 10.1021/ic501544d
_journal_volume 53
_journal_year 2014
_chemical_formula_sum 'C60 H44 Cu5 I5 N16'
_chemical_formula_weight 1941.31
_chemical_name_systematic
; 
 ? 
;
_space_group_IT_number 2
_symmetry_cell_setting triclinic
_symmetry_space_group_name_Hall '-P 1'
_symmetry_space_group_name_H-M 'P -1'
_atom_sites_solution_hydrogens geom
_atom_sites_solution_primary direct
_atom_sites_solution_secondary difmap
_audit_creation_method SHELXL-97
_cell_angle_alpha 90.682(3)
_cell_angle_beta 93.796(3)
_cell_angle_gamma 98.397(3)
_cell_formula_units_Z 2
_cell_length_a 15.0428(5)
_cell_length_b 16.5362(7)
_cell_length_c 17.0387(7)
_cell_measurement_reflns_used 7550
_cell_measurement_temperature 293(2)
_cell_measurement_theta_max 67.5170
_cell_measurement_theta_min 3.7063
_cell_volume 4182.8(3)
_computing_cell_refinement 'Bruker FRAMBO'
_computing_data_collection 'Bruker FRAMBO'
_computing_data_reduction 'Bruker SHELXTL'
_computing_molecular_graphics 'Bruker SHELXTL'
_computing_publication_material 'Bruker SHELXTL'
_computing_structure_refinement 'SHELXL-97 (Sheldrick, 1997)'
_computing_structure_solution 'SHELXS-97 (Sheldrick, 1990)'
_diffrn_ambient_temperature 293(2)
_diffrn_measured_fraction_theta_full 0.967
_diffrn_measured_fraction_theta_max 0.967
_diffrn_measurement_device_type 'multiwire proportional'
_diffrn_measurement_method 'phi and omega scans'
_diffrn_radiation_monochromator graphite
_diffrn_radiation_source 'fine-focus sealed tube'
_diffrn_radiation_type MoK\a
_diffrn_radiation_wavelength 0.71073
_diffrn_reflns_av_R_equivalents 0.0861
_diffrn_reflns_av_sigmaI/netI 0.1055
_diffrn_reflns_limit_h_max 17
_diffrn_reflns_limit_h_min -12
_diffrn_reflns_limit_k_max 17
_diffrn_reflns_limit_k_min -19
_diffrn_reflns_limit_l_max 20
_diffrn_reflns_limit_l_min -19
_diffrn_reflns_number 27077
_diffrn_reflns_theta_full 25.23
_diffrn_reflns_theta_max 25.23
_diffrn_reflns_theta_min 1.71
_exptl_absorpt_coefficient_mu 3.136
_exptl_absorpt_correction_T_max 0.3981
_exptl_absorpt_correction_T_min 0.3526
_exptl_absorpt_correction_type multi-scan
_exptl_absorpt_process_details sadabs
_exptl_crystal_colour red
_exptl_crystal_density_diffrn 1.541
_exptl_crystal_density_method 'not measured'
_exptl_crystal_description block
_exptl_crystal_F_000 1852
_exptl_crystal_size_max 0.42
_exptl_crystal_size_mid 0.38
_exptl_crystal_size_min 0.36
_platon_squeeze_details ' '
_refine_diff_density_max 2.601
_refine_diff_density_min -2.198
_refine_diff_density_rms 0.234
_refine_ls_extinction_coef 0.00057(14)
_refine_ls_extinction_expression Fc^*^=kFc[1+0.001xFc^2^\l^3^/sin(2\q)]^-1/4^
_refine_ls_extinction_method SHELXL
_refine_ls_goodness_of_fit_ref 0.929
_refine_ls_hydrogen_treatment constr
_refine_ls_matrix_type full
_refine_ls_number_parameters 776
_refine_ls_number_reflns 14623
_refine_ls_number_restraints 1362
_refine_ls_restrained_S_all 0.915
_refine_ls_R_factor_all 0.0990
_refine_ls_R_factor_gt 0.0806
_refine_ls_shift/su_max 0.000
_refine_ls_shift/su_mean 0.000
_refine_ls_structure_factor_coef Fsqd
_refine_ls_weighting_details 'calc w=1/[\s^2^(Fo^2^)+(0.1342P)^2^+0.0000P] where P=(Fo^2^+2Fc^2^)/3'
_refine_ls_weighting_scheme calc
_refine_ls_wR_factor_gt 0.2020
_refine_ls_wR_factor_ref 0.2186
_reflns_number_gt 9891
_reflns_number_total 14623
_reflns_threshold_expression >2sigma(I)
_cod_data_source_file ic501544d_si_002.cif
_cod_data_source_block 10b
_cod_depositor_comments
;
The following automatic conversions were performed:

'_symmetry_cell_setting' value 'Triclinic' changed to 'triclinic'
according to
/usr/data/users/saulius/crontab/automatic-downloads/current/ACS/lib/dictionaries/cif_core.dic
dictionary named 'cif_core.dic' version 2.4.2 from 2011-04-26.

Automatic conversion script
Id: cif_fix_values 2827 2014-09-09 07:05:25Z andrius 
;
_cod_original_sg_symbol_H-M 'P-1   '
_cod_database_code 4341532

loop_
_symmetry_equiv_pos_as_xyz
'x, y, z'
'-x, -y, -z'

loop_
_atom_site_label
_atom_site_type_symbol
_atom_site_fract_x
_atom_site_fract_y
_atom_site_fract_z
_atom_site_U_iso_or_equiv
_atom_site_adp_type
_atom_site_occupancy
_atom_site_symmetry_multiplicity
_atom_site_calc_flag
_atom_site_refinement_flags
Cu1 Cu 0.59022(10) 0.44283(9) 0.27000(8) 0.0555(3) Uani 1 1 d .
Cu2 Cu 0.45688(8) 0.33163(8) 0.28179(7) 0.0429(3) Uani 1 1 d .
Cu3 Cu 0.39661(7) 0.13691(7) 0.26170(6) 0.0391(3) Uani 1 1 d .
Cu4 Cu 0.28901(8) 0.03455(8) 0.17476(7) 0.0422(3) Uani 1 1 d .
Cu5 Cu 0.87477(11) 0.16292(13) 0.30973(11) 0.0785(5) Uani 1 1 d .
I1 I 0.43030(5) 0.49644(4) 0.24518(4) 0.0502(2) Uani 1 1 d .
I2 I 0.43598(4) -0.02487(4) 0.23100(3) 0.03686(17) Uani 1 1 d .
I3 I 0.92161(5) 0.20839(7) 0.45107(5) 0.0759(3) Uani 1 1 d .
I4 I 0.91668(5) 0.24114(6) 0.18603(6) 0.0665(3) Uani 1 1 d .
I5 I 0.77549(5) 0.02584(5) 0.28176(4) 0.0563(2) Uani 1 1 d .
N1 N 0.6368(6) 0.4751(5) 0.1622(6) 0.053(2) Uani 1 1 d .
N2 N 0.5743(5) 0.3031(4) 0.1517(4) 0.0291(14) Uani 1 1 d .
N3 N 0.5980(4) 0.2340(4) 0.2547(4) 0.0261(13) Uani 1 1 d .
N4 N 0.5035(4) 0.1657(4) 0.3423(4) 0.0256(13) Uani 1 1 d .
N5 N 0.3343(4) 0.0949(4) 0.3661(4) 0.0270(13) Uani 1 1 d U
N6 N 0.1843(4) 0.0557(4) 0.3159(4) 0.0313(15) Uani 1 1 d U
N7 N 0.1041(4) 0.0520(5) 0.2083(4) 0.0351(16) Uani 1 1 d .
N8 N 0.0508(7) -0.0926(7) 0.0817(7) 0.071(3) Uani 1 1 d .
N9 N 0.3102(4) 0.0202(4) 0.0592(4) 0.0289(14) Uani 1 1 d .
N10 N 0.3698(4) 0.1895(4) 0.0957(4) 0.0259(13) Uani 1 1 d .
N11 N 0.2889(4) 0.2427(4) 0.1738(4) 0.0268(13) Uani 1 1 d .
N12 N 0.3250(4) 0.3001(4) 0.2982(4) 0.0288(14) Uani 1 1 d .
N13 N 0.4599(5) 0.3597(4) 0.4062(4) 0.0290(14) Uani 1 1 d .
N14 N 0.6128(5) 0.3936(5) 0.4401(4) 0.0401(17) Uani 1 1 d .
N15 N 0.7370(5) 0.4081(6) 0.3807(6) 0.054(2) Uani 1 1 d .
N16 N 0.8757(9) 0.5489(8) 0.3561(10) 0.098(5) Uani 1 1 d .
C1 C 0.6926(10) 0.5457(9) 0.1581(10) 0.079(3) Uani 1 1 d U
H1 H 0.7153 0.5737 0.2045 0.095 Uiso 1 1 calc R
C2 C 0.7183(11) 0.5795(10) 0.0845(10) 0.087(3) Uani 1 1 d U
H2 H 0.7594 0.6272 0.0834 0.104 Uiso 1 1 calc R
C3 C 0.6827(12) 0.5418(10) 0.0175(11) 0.090(3) Uani 1 1 d U
H3 H 0.6987 0.5623 -0.0310 0.107 Uiso 1 1 calc R
C4 C 0.6217(10) 0.4718(9) 0.0222(9) 0.074(3) Uani 1 1 d U
H4 H 0.5927 0.4469 -0.0236 0.088 Uiso 1 1 calc R
C5 C 0.6028(7) 0.4380(7) 0.0942(7) 0.050(2) Uani 1 1 d U
C6 C 0.5400(7) 0.3609(6) 0.0984(6) 0.0407(18) Uani 1 1 d U
H6A H 0.4832 0.3731 0.1157 0.049 Uiso 1 1 calc R
H6B H 0.5287 0.3359 0.0463 0.049 Uiso 1 1 calc R
C7 C 0.6450(6) 0.2599(6) 0.1382(6) 0.0382(18) Uani 1 1 d U
H7 H 0.6764 0.2610 0.0929 0.046 Uiso 1 1 calc R
C8 C 0.6593(6) 0.2171(5) 0.2013(5) 0.0354(17) Uani 1 1 d U
H8 H 0.7022 0.1821 0.2088 0.042 Uiso 1 1 calc R
C9 C 0.5464(4) 0.2899(4) 0.2243(4) 0.0201(13) Uani 1 1 d U
C10 C 0.5868(5) 0.1981(5) 0.3289(4) 0.0250(14) Uani 1 1 d U
C11 C 0.6587(6) 0.2008(6) 0.3835(5) 0.0374(17) Uani 1 1 d U
H11 H 0.7166 0.2220 0.3708 0.045 Uiso 1 1 calc R
C12 C 0.6430(6) 0.1713(6) 0.4581(5) 0.0413(18) Uani 1 1 d U
H12 H 0.6903 0.1729 0.4963 0.050 Uiso 1 1 calc R
C13 C 0.5559(6) 0.1394(6) 0.4752(5) 0.0364(17) Uani 1 1 d U
C14 C 0.5315(7) 0.1053(7) 0.5516(5) 0.0440(19) Uani 1 1 d U
H14 H 0.5753 0.1090 0.5932 0.053 Uiso 1 1 calc R
C15 C 0.4480(7) 0.0694(7) 0.5628(6) 0.050(2) Uani 1 1 d U
H15 H 0.4350 0.0475 0.6115 0.060 Uiso 1 1 calc R
C16 C 0.3788(6) 0.0642(6) 0.5008(5) 0.0413(18) Uani 1 1 d U
C17 C 0.2939(7) 0.0201(6) 0.5075(6) 0.045(2) Uani 1 1 d U
H17 H 0.2794 -0.0045 0.5547 0.054 Uiso 1 1 calc R
C18 C 0.2327(7) 0.0128(6) 0.4462(6) 0.046(2) Uani 1 1 d U
H18 H 0.1774 -0.0201 0.4490 0.055 Uiso 1 1 calc R
C19 C 0.2535(5) 0.0561(5) 0.3769(5) 0.0305(16) Uani 1 1 d U
C20 C 0.3976(6) 0.0966(6) 0.4267(5) 0.0332(16) Uani 1 1 d U
C21 C 0.4875(6) 0.1358(5) 0.4155(5) 0.0323(16) Uani 1 1 d U
C22 C 0.0966(6) 0.0635(6) 0.3342(6) 0.0417(19) Uani 1 1 d U
H22 H 0.0768 0.0691 0.3842 0.050 Uiso 1 1 calc R
C23 C 0.0472(6) 0.0613(6) 0.2665(6) 0.0420(19) Uani 1 1 d U
H23 H -0.0139 0.0652 0.2598 0.050 Uiso 1 1 calc R
C24 C 0.1885(5) 0.0477(5) 0.2367(4) 0.0251(14) Uani 1 1 d U
C25 C 0.0739(6) 0.0483(6) 0.1238(5) 0.0384(18) Uani 1 1 d U
H25A H 0.1260 0.0515 0.0928 0.046 Uiso 1 1 calc R
H25B H 0.0437 0.0950 0.1115 0.046 Uiso 1 1 calc R
C26 C 0.0115(6) -0.0282(7) 0.1017(6) 0.0427(19) Uani 1 1 d U
C27 C -0.0792(7) -0.0306(8) 0.1035(7) 0.054(2) Uani 1 1 d U
H27 H -0.1039 0.0151 0.1186 0.065 Uiso 1 1 calc R
C28 C -0.1345(9) -0.1051(10) 0.0815(8) 0.070(3) Uani 1 1 d U
H28 H -0.1969 -0.1088 0.0805 0.084 Uiso 1 1 calc R
C29 C -0.0978(10) -0.1682(10) 0.0628(9) 0.074(3) Uani 1 1 d U
H29 H -0.1339 -0.2174 0.0485 0.089 Uiso 1 1 calc R
C30 C -0.0047(9) -0.1627(9) 0.0641(9) 0.072(3) Uani 1 1 d U
H30 H 0.0201 -0.2093 0.0523 0.087 Uiso 1 1 calc R
C31 C 0.2639(6) -0.0475(6) 0.0203(5) 0.0394(19) Uani 1 1 d U
H31 H 0.2158 -0.0773 0.0438 0.047 Uiso 1 1 calc R
C32 C 0.2853(7) -0.0728(6) -0.0513(6) 0.044(2) Uani 1 1 d U
H32 H 0.2518 -0.1186 -0.0767 0.053 Uiso 1 1 calc R
C33 C 0.3571(7) -0.0298(7) -0.0855(6) 0.046(2) Uani 1 1 d U
H33 H 0.3729 -0.0464 -0.1344 0.056 Uiso 1 1 calc R
C34 C 0.4042(6) 0.0363(6) -0.0484(5) 0.0404(19) Uani 1 1 d U
H34 H 0.4545 0.0641 -0.0705 0.048 Uiso 1 1 calc R
C35 C 0.3789(5) 0.0631(5) 0.0220(5) 0.0287(15) Uani 1 1 d U
C36 C 0.4290(5) 0.1373(5) 0.0627(5) 0.0300(15) Uani 1 1 d U
H36A H 0.4689 0.1210 0.1047 0.036 Uiso 1 1 calc R
H36B H 0.4659 0.1684 0.0257 0.036 Uiso 1 1 calc R
C37 C 0.3190(6) 0.2392(5) 0.0505(5) 0.0366(17) Uani 1 1 d U
H37 H 0.3211 0.2480 -0.0032 0.044 Uiso 1 1 calc R
C38 C 0.2673(7) 0.2714(6) 0.0993(6) 0.042(2) Uani 1 1 d U
H38 H 0.2252 0.3059 0.0863 0.050 Uiso 1 1 calc R
C39 C 0.3514(5) 0.1910(5) 0.1720(4) 0.0244(14) Uani 1 1 d U
C40 C 0.2595(5) 0.2702(5) 0.2465(5) 0.0308(16) Uani 1 1 d U
C41 C 0.1694(6) 0.2635(6) 0.2586(6) 0.0445(19) Uani 1 1 d U
H41 H 0.1260 0.2440 0.2188 0.053 Uiso 1 1 calc R
C42 C 0.1448(6) 0.2864(7) 0.3307(7) 0.051(2) Uani 1 1 d U
H42 H 0.0842 0.2811 0.3404 0.061 Uiso 1 1 calc R
C43 C 0.2095(6) 0.3172(6) 0.3888(6) 0.0443(19) Uani 1 1 d U
C44 C 0.1907(8) 0.3424(8) 0.4667(7) 0.057(2) Uani 1 1 d U
H44 H 0.1313 0.3386 0.4799 0.069 Uiso 1 1 calc R
C45 C 0.2576(7) 0.3713(7) 0.5205(7) 0.053(2) Uani 1 1 d U
H45 H 0.2434 0.3888 0.5696 0.064 Uiso 1 1 calc R
C46 C 0.3498(7) 0.3756(6) 0.5040(6) 0.0421(19) Uani 1 1 d U
C47 C 0.4208(8) 0.4044(6) 0.5574(6) 0.049(2) Uani 1 1 d U
H47 H 0.4090 0.4200 0.6078 0.059 Uiso 1 1 calc R
C48 C 0.5073(7) 0.4105(6) 0.5379(6) 0.044(2) Uani 1 1 d U
H48 H 0.5550 0.4288 0.5743 0.053 Uiso 1 1 calc R
C49 C 0.5226(6) 0.3877(5) 0.4594(5) 0.0355(17) Uani 1 1 d U
C50 C 0.3728(6) 0.3527(5) 0.4285(5) 0.0320(16) Uani 1 1 d U
C51 C 0.3007(6) 0.3229(6) 0.3707(6) 0.0376(17) Uani 1 1 d U
C52 C 0.6813(7) 0.3764(7) 0.4939(6) 0.049(2) Uani 1 1 d U
H52 H 0.6750 0.3612 0.5458 0.058 Uiso 1 1 calc R
C53 C 0.7577(7) 0.3859(8) 0.4570(7) 0.054(2) Uani 1 1 d U
H53 H 0.8144 0.3789 0.4786 0.065 Uiso 1 1 calc R
C54 C 0.6482(6) 0.4147(6) 0.3676(6) 0.0408(18) Uani 1 1 d U
C55 C 0.8012(8) 0.4149(9) 0.3209(9) 0.068(3) Uani 1 1 d U
H55A H 0.7736 0.4341 0.2729 0.082 Uiso 1 1 calc R
H55B H 0.8170 0.3613 0.3098 0.082 Uiso 1 1 calc R
C56 C 0.8854(8) 0.4727(8) 0.3455(8) 0.064(3) Uani 1 1 d U
C57 C 0.9652(10) 0.4473(12) 0.3621(12) 0.094(3) Uani 1 1 d U
H57 H 0.9685 0.3916 0.3616 0.113 Uiso 1 1 calc R
C58 C 1.0412(12) 0.5016(13) 0.3797(14) 0.109(4) Uani 1 1 d U
H58 H 1.0970 0.4839 0.3872 0.130 Uiso 1 1 calc R
C59 C 1.0337(13) 0.5813(13) 0.3860(14) 0.109(4) Uani 1 1 d U
H59 H 1.0838 0.6208 0.3970 0.131 Uiso 1 1 calc R
C60 C 0.9493(11) 0.6015(12) 0.3753(12) 0.095(4) Uani 1 1 d U
H60 H 0.9429 0.6561 0.3821 0.114 Uiso 1 1 calc R

loop_
_atom_site_aniso_label
_atom_site_aniso_U_11
_atom_site_aniso_U_22
_atom_site_aniso_U_33
_atom_site_aniso_U_23
_atom_site_aniso_U_13
_atom_site_aniso_U_12
Cu1 0.0558(8) 0.0590(8) 0.0495(7) 0.0080(6) 0.0125(6) -0.0041(6)
Cu2 0.0324(6) 0.0588(7) 0.0408(6) 0.0060(5) 0.0191(5) 0.0093(5)
Cu3 0.0359(6) 0.0567(7) 0.0254(5) 0.0159(5) 0.0069(4) 0.0060(5)
Cu4 0.0350(6) 0.0607(7) 0.0325(6) 0.0095(5) 0.0198(5) 0.0040(5)
Cu5 0.0557(9) 0.1060(14) 0.0791(11) 0.0020(10) 0.0130(8) 0.0259(9)
I1 0.0596(4) 0.0427(4) 0.0526(4) 0.0136(3) 0.0085(3) 0.0187(3)
I2 0.0392(3) 0.0516(3) 0.0256(3) 0.0141(2) 0.0105(2) 0.0217(2)
I3 0.0425(4) 0.1197(8) 0.0648(5) -0.0105(5) 0.0110(4) 0.0071(4)
I4 0.0329(4) 0.0799(5) 0.0865(6) 0.0270(4) 0.0104(3) 0.0022(3)
I5 0.0616(5) 0.0697(5) 0.0411(4) 0.0210(3) 0.0275(3) 0.0091(3)
N1 0.056(5) 0.042(5) 0.061(6) 0.022(4) 0.029(4) -0.007(4)
N2 0.031(4) 0.035(4) 0.023(3) 0.012(3) 0.017(3) 0.003(3)
N3 0.021(3) 0.036(3) 0.021(3) 0.003(3) 0.011(3) -0.001(3)
N4 0.025(3) 0.038(4) 0.018(3) 0.013(3) 0.012(3) 0.012(3)
N5 0.026(3) 0.040(3) 0.016(2) 0.010(2) 0.013(2) 0.001(2)
N6 0.027(3) 0.041(3) 0.027(3) 0.009(2) 0.012(2) 0.006(2)
N7 0.021(3) 0.060(5) 0.026(4) 0.006(3) 0.011(3) 0.003(3)
N8 0.040(5) 0.085(8) 0.084(8) -0.006(6) 0.003(5) -0.004(5)
N9 0.019(3) 0.046(4) 0.023(3) 0.012(3) 0.007(3) 0.006(3)
N10 0.024(3) 0.040(4) 0.016(3) 0.012(3) 0.009(2) 0.005(3)
N11 0.027(3) 0.029(3) 0.026(3) 0.015(3) 0.007(3) 0.004(3)
N12 0.019(3) 0.043(4) 0.027(3) 0.007(3) 0.012(3) 0.007(3)
N13 0.032(4) 0.034(4) 0.025(3) 0.000(3) 0.012(3) 0.009(3)
N14 0.041(4) 0.051(5) 0.030(4) 0.003(3) 0.009(3) 0.007(3)
N15 0.027(4) 0.076(6) 0.059(6) -0.011(5) 0.010(4) 0.007(4)
N16 0.077(8) 0.073(8) 0.150(13) -0.026(8) 0.060(9) 0.009(6)
C1 0.085(7) 0.065(6) 0.081(6) 0.017(5) 0.026(6) -0.017(5)
C2 0.088(5) 0.081(5) 0.089(5) 0.012(3) 0.013(3) 0.000(3)
C3 0.093(5) 0.086(4) 0.088(5) 0.011(3) 0.014(3) 0.004(3)
C4 0.078(4) 0.072(4) 0.069(4) 0.017(3) 0.010(3) 0.002(3)
C5 0.054(3) 0.049(3) 0.048(3) 0.015(3) 0.015(3) 0.005(3)
C6 0.047(4) 0.042(4) 0.034(4) 0.017(3) 0.013(3) 0.003(3)
C7 0.034(3) 0.047(3) 0.037(3) 0.004(3) 0.022(3) 0.008(3)
C8 0.030(4) 0.040(4) 0.041(4) 0.011(3) 0.022(3) 0.010(3)
C9 0.014(3) 0.026(3) 0.022(3) 0.008(3) 0.012(3) 0.005(2)
C10 0.028(3) 0.031(3) 0.018(3) 0.010(3) 0.003(3) 0.009(3)
C11 0.026(3) 0.050(4) 0.036(4) 0.009(3) 0.000(3) 0.004(3)
C12 0.036(4) 0.061(4) 0.029(4) 0.006(3) -0.004(3) 0.017(3)
C13 0.036(4) 0.055(4) 0.018(3) 0.005(3) -0.006(3) 0.010(3)
C14 0.056(5) 0.066(5) 0.012(3) 0.008(3) 0.000(3) 0.016(4)
C15 0.053(5) 0.075(5) 0.023(4) 0.014(4) 0.005(4) 0.012(4)
C16 0.041(4) 0.063(5) 0.025(4) 0.023(3) 0.016(3) 0.013(4)
C17 0.047(3) 0.054(3) 0.034(3) 0.015(3) 0.013(3) 0.001(3)
C18 0.047(3) 0.055(3) 0.032(3) 0.013(3) 0.014(3) -0.006(3)
C19 0.026(3) 0.042(3) 0.025(3) 0.005(2) 0.012(2) 0.005(2)
C20 0.035(4) 0.053(4) 0.016(3) 0.010(3) 0.013(3) 0.014(3)
C21 0.033(4) 0.042(4) 0.023(3) 0.014(3) 0.012(3) 0.005(3)
C22 0.031(3) 0.053(3) 0.043(3) 0.004(3) 0.012(3) 0.007(3)
C23 0.033(3) 0.052(3) 0.042(3) 0.001(3) 0.013(3) 0.005(3)
C24 0.021(3) 0.033(3) 0.023(3) 0.006(2) 0.011(2) 0.006(2)
C25 0.030(4) 0.057(4) 0.028(4) 0.025(3) 0.003(3) 0.002(3)
C26 0.033(4) 0.061(5) 0.037(4) 0.016(4) 0.007(3) 0.012(4)
C27 0.028(4) 0.084(6) 0.049(5) 0.003(5) 0.009(4) 0.004(4)
C28 0.044(5) 0.096(7) 0.065(6) 0.015(6) -0.001(5) -0.009(5)
C29 0.068(6) 0.083(7) 0.066(6) 0.010(6) -0.005(6) -0.006(6)
C30 0.065(6) 0.074(6) 0.076(6) 0.011(6) -0.001(5) 0.002(5)
C31 0.029(4) 0.054(5) 0.035(4) 0.006(4) 0.010(3) 0.002(3)
C32 0.047(5) 0.053(5) 0.033(4) -0.005(4) 0.010(4) 0.009(4)
C33 0.047(5) 0.064(5) 0.031(4) -0.001(4) 0.019(4) 0.010(4)
C34 0.036(4) 0.052(5) 0.034(4) -0.001(4) 0.028(4) 0.002(4)
C35 0.025(3) 0.040(4) 0.022(3) 0.009(3) 0.009(3) 0.006(3)
C36 0.029(3) 0.035(3) 0.027(3) 0.004(2) 0.013(2) 0.003(2)
C37 0.041(3) 0.040(3) 0.029(3) 0.014(3) 0.004(3) 0.003(3)
C38 0.045(4) 0.038(4) 0.043(4) 0.022(4) 0.000(4) 0.007(3)
C39 0.022(3) 0.032(3) 0.022(3) 0.009(3) 0.010(3) 0.005(3)
C40 0.022(3) 0.043(4) 0.033(4) 0.008(3) 0.013(3) 0.018(3)
C41 0.026(4) 0.055(4) 0.054(4) 0.006(4) 0.014(3) 0.007(3)
C42 0.026(4) 0.069(5) 0.060(5) -0.001(4) 0.019(4) 0.012(4)
C43 0.034(4) 0.057(5) 0.045(4) 0.005(4) 0.029(4) 0.007(3)
C44 0.045(4) 0.071(5) 0.061(5) -0.008(4) 0.028(4) 0.011(4)
C45 0.050(5) 0.066(5) 0.050(5) -0.006(4) 0.035(4) 0.012(4)
C46 0.050(4) 0.046(4) 0.035(4) 0.010(3) 0.028(4) 0.010(3)
C47 0.063(5) 0.052(5) 0.036(4) -0.003(4) 0.026(4) 0.012(4)
C48 0.056(5) 0.045(4) 0.030(4) -0.003(3) 0.000(4) 0.005(4)
C49 0.036(4) 0.041(4) 0.031(4) 0.006(3) 0.010(3) 0.008(3)
C50 0.032(4) 0.036(4) 0.031(4) 0.004(3) 0.018(3) 0.007(3)
C51 0.033(4) 0.042(4) 0.041(4) 0.003(3) 0.019(3) 0.010(3)
C52 0.048(5) 0.057(5) 0.041(4) 0.009(4) -0.006(4) 0.016(4)
C53 0.032(4) 0.077(5) 0.055(5) -0.003(4) 0.000(4) 0.015(4)
C54 0.037(4) 0.048(4) 0.038(4) 0.000(3) 0.008(3) 0.003(3)
C55 0.041(5) 0.088(6) 0.077(6) -0.013(5) 0.022(5) 0.005(5)
C56 0.037(5) 0.080(6) 0.078(6) 0.000(5) 0.016(4) 0.014(4)
C57 0.051(6) 0.098(7) 0.132(8) 0.006(7) 0.006(6) 0.006(5)
C58 0.062(6) 0.115(8) 0.144(9) 0.006(8) 0.002(7) -0.001(7)
C59 0.079(7) 0.109(9) 0.131(9) 0.001(8) 0.002(8) -0.015(7)
C60 0.069(7) 0.100(8) 0.114(8) -0.005(7) 0.023(7) -0.006(6)

loop_
_atom_type_symbol
_atom_type_description
_atom_type_scat_dispersion_real
_atom_type_scat_dispersion_imag
_atom_type_scat_source
C C 0.0033 0.0016 'International Tables Vol C Tables 4.2.6.8 and 6.1.1.4'
H H 0.0000 0.0000 'International Tables Vol C Tables 4.2.6.8 and 6.1.1.4'
N N 0.0061 0.0033 'International Tables Vol C Tables 4.2.6.8 and 6.1.1.4'
Cu Cu 0.3201 1.2651 'International Tables Vol C Tables 4.2.6.8 and 6.1.1.4'
I I -0.4742 1.8119 'International Tables Vol C Tables 4.2.6.8 and 6.1.1.4'

loop_
_geom_angle_atom_site_label_1
_geom_angle_atom_site_label_2
_geom_angle_atom_site_label_3
_geom_angle
C54 Cu1 N1 133.2(4)
C54 Cu1 Cu2 92.5(3)
N1 Cu1 Cu2 121.2(3)
C54 Cu1 I1 128.5(3)
N1 Cu1 I1 96.1(3)
Cu2 Cu1 I1 66.81(5)
C9 Cu2 N12 137.3(3)
C9 Cu2 N13 128.6(3)
N12 Cu2 N13 80.9(3)
C9 Cu2 Cu1 70.3(2)
N12 Cu2 Cu1 149.0(2)
N13 Cu2 Cu1 89.5(2)
C9 Cu2 I1 114.9(2)
N12 Cu2 I1 91.3(2)
N13 Cu2 I1 90.69(18)
Cu1 Cu2 I1 59.19(5)
C39 Cu3 N4 133.9(3)
C39 Cu3 N5 131.1(3)
N4 Cu3 N5 80.4(2)
C39 Cu3 Cu4 70.3(2)
N4 Cu3 Cu4 151.90(19)
N5 Cu3 Cu4 92.27(18)
C39 Cu3 I2 115.2(2)
N4 Cu3 I2 93.94(18)
N5 Cu3 I2 89.83(19)
Cu4 Cu3 I2 58.72(4)
C24 Cu4 N9 137.2(3)
C24 Cu4 Cu3 92.1(2)
N9 Cu4 Cu3 120.2(2)
C24 Cu4 I2 123.8(2)
N9 Cu4 I2 96.12(18)
Cu3 Cu4 I2 66.68(4)
I3 Cu5 I5 119.45(9)
I3 Cu5 I4 126.83(9)
I5 Cu5 I4 113.73(8)
Cu1 I1 Cu2 53.99(4)
Cu4 I2 Cu3 54.60(4)
C5 N1 C1 117.3(10)
C5 N1 Cu1 123.7(7)
C1 N1 Cu1 117.8(9)
C9 N2 C7 110.9(7)
C9 N2 C6 123.4(7)
C7 N2 C6 125.4(7)
C9 N3 C8 110.4(6)
C9 N3 C10 123.6(6)
C8 N3 C10 126.0(7)
C10 N4 C21 118.3(7)
C10 N4 Cu3 127.5(5)
C21 N4 Cu3 113.5(5)
C19 N5 C20 117.2(7)
C19 N5 Cu3 131.6(5)
C20 N5 Cu3 109.8(5)
C24 N6 C22 110.4(7)
C24 N6 C19 129.4(7)
C22 N6 C19 120.2(7)
C24 N7 C23 112.7(7)
C24 N7 C25 124.7(7)
C23 N7 C25 122.6(7)
C26 N8 C30 116.3(11)
C35 N9 C31 116.8(7)
C35 N9 Cu4 124.6(6)
C31 N9 Cu4 117.3(6)
C39 N10 C37 111.5(7)
C39 N10 C36 124.4(6)
C37 N10 C36 124.0(7)
C39 N11 C38 112.0(7)
C39 N11 C40 121.7(6)
C38 N11 C40 125.9(7)
C40 N12 C51 116.8(7)
C40 N12 Cu2 128.5(5)
C51 N12 Cu2 114.1(6)
C49 N13 C50 116.2(7)
C49 N13 Cu2 134.5(6)
C50 N13 Cu2 108.9(5)
C52 N14 C54 109.9(8)
C52 N14 C49 122.3(8)
C54 N14 C49 127.8(8)
C54 N15 C53 112.1(9)
C54 N15 C55 124.7(10)
C53 N15 C55 123.0(9)
C56 N16 C60 117.3(15)
N1 C1 C2 122.1(14)
N1 C1 H1 118.9
C2 C1 H1 118.9
C3 C2 C1 119.4(15)
C3 C2 H2 120.3
C1 C2 H2 120.3
C2 C3 C4 118.1(17)
C2 C3 H3 120.9
C4 C3 H3 120.9
C3 C4 C5 120.9(15)
C3 C4 H4 119.6
C5 C4 H4 119.6
N1 C5 C4 121.9(11)
N1 C5 C6 117.5(9)
C4 C5 C6 120.5(11)
N2 C6 C5 112.8(8)
N2 C6 H6A 109.0
C5 C6 H6A 109.0
N2 C6 H6B 109.0
C5 C6 H6B 109.0
H6A C6 H6B 107.8
C8 C7 N2 107.5(7)
C8 C7 H7 126.2
N2 C7 H7 126.2
C7 C8 N3 107.0(7)
C7 C8 H8 126.5
N3 C8 H8 126.5
N2 C9 N3 104.1(6)
N2 C9 Cu2 133.0(5)
N3 C9 Cu2 122.9(5)
N4 C10 C11 123.5(7)
N4 C10 N3 115.9(6)
C11 C10 N3 120.6(7)
C10 C11 C12 118.5(8)
C10 C11 H11 120.7
C12 C11 H11 120.7
C13 C12 C11 119.5(8)
C13 C12 H12 120.3
C11 C12 H12 120.3
C12 C13 C21 118.3(8)
C12 C13 C14 124.2(8)
C21 C13 C14 117.4(8)
C15 C14 C13 121.7(8)
C15 C14 H14 119.2
C13 C14 H14 119.2
C14 C15 C16 120.6(9)
C14 C15 H15 119.7
C16 C15 H15 119.7
C17 C16 C20 116.9(9)
C17 C16 C15 122.2(8)
C20 C16 C15 120.5(9)
C18 C17 C16 120.2(9)
C18 C17 H17 119.9
C16 C17 H17 119.9
C17 C18 C19 119.0(9)
C17 C18 H18 120.5
C19 C18 H18 120.5
N5 C19 C18 122.8(8)
N5 C19 N6 118.9(7)
C18 C19 N6 118.3(7)
N5 C20 C16 123.1(8)
N5 C20 C21 118.4(7)
C16 C20 C21 118.5(8)
N4 C21 C13 121.8(8)
N4 C21 C20 116.8(7)
C13 C21 C20 121.3(7)
C23 C22 N6 106.9(8)
C23 C22 H22 126.5
N6 C22 H22 126.5
C22 C23 N7 106.4(8)
C22 C23 H23 126.8
N7 C23 H23 126.8
N7 C24 N6 103.6(6)
N7 C24 Cu4 125.8(6)
N6 C24 Cu4 130.6(6)
N7 C25 C26 112.2(7)
N7 C25 H25A 109.2
C26 C25 H25A 109.2
N7 C25 H25B 109.2
C26 C25 H25B 109.2
H25A C25 H25B 107.9
N8 C26 C27 123.7(11)
N8 C26 C25 115.7(9)
C27 C26 C25 120.6(10)
C26 C27 C28 117.6(12)
C26 C27 H27 121.2
C28 C27 H27 121.2
C29 C28 C27 119.6(12)
C29 C28 H28 120.2
C27 C28 H28 120.2
C28 C29 C30 120.3(14)
C28 C29 H29 119.8
C30 C29 H29 119.8
N8 C30 C29 122.5(14)
N8 C30 H30 118.8
C29 C30 H30 118.8
C32 C31 N9 122.6(9)
C32 C31 H31 118.7
N9 C31 H31 118.7
C31 C32 C33 118.9(10)
C31 C32 H32 120.5
C33 C32 H32 120.5
C34 C33 C32 119.8(8)
C34 C33 H33 120.1
C32 C33 H33 120.1
C33 C34 C35 120.4(8)
C33 C34 H34 119.8
C35 C34 H34 119.8
N9 C35 C34 121.4(8)
N9 C35 C36 117.6(7)
C34 C35 C36 120.9(7)
N10 C36 C35 112.8(7)
N10 C36 H36A 109.0
C35 C36 H36A 109.0
N10 C36 H36B 109.0
C35 C36 H36B 109.0
H36A C36 H36B 107.8
C38 C37 N10 106.9(7)
C38 C37 H37 126.6
N10 C37 H37 126.6
C37 C38 N11 106.1(8)
C37 C38 H38 126.9
N11 C38 H38 126.9
N10 C39 N11 103.5(6)
N10 C39 Cu3 131.7(6)
N11 C39 Cu3 124.7(5)
N12 C40 C41 124.8(8)
N12 C40 N11 114.4(7)
C41 C40 N11 120.8(8)
C42 C41 C40 118.5(10)
C42 C41 H41 120.7
C40 C41 H41 120.7
C41 C42 C43 120.4(9)
C41 C42 H42 119.8
C43 C42 H42 119.8
C42 C43 C51 117.2(8)
C42 C43 C44 124.7(9)
C51 C43 C44 118.2(10)
C45 C44 C43 121.2(9)
C45 C44 H44 119.4
C43 C44 H44 119.4
C44 C45 C46 121.4(9)
C44 C45 H45 119.3
C46 C45 H45 119.3
C47 C46 C50 116.3(8)
C47 C46 C45 123.6(9)
C50 C46 C45 120.1(10)
C48 C47 C46 121.4(9)
C48 C47 H47 119.3
C46 C47 H47 119.3
C47 C48 C49 117.6(9)
C47 C48 H48 121.2
C49 C48 H48 121.2
N13 C49 N14 118.2(7)
N13 C49 C48 124.7(8)
N14 C49 C48 117.0(8)
N13 C50 C46 123.8(8)
N13 C50 C51 118.1(7)
C46 C50 C51 118.1(8)
N12 C51 C43 122.2(9)
N12 C51 C50 116.8(7)
C43 C51 C50 120.9(8)
C53 C52 N14 107.4(9)
C53 C52 H52 126.3
N14 C52 H52 126.3
C52 C53 N15 107.4(9)
C52 C53 H53 126.3
N15 C53 H53 126.3
N15 C54 N14 103.2(8)
N15 C54 Cu1 126.0(8)
N14 C54 Cu1 130.7(7)
N15 C55 C56 112.2(11)
N15 C55 H55A 109.2
C56 C55 H55A 109.2
N15 C55 H55B 109.2
C56 C55 H55B 109.2
H55A C55 H55B 107.9
N16 C56 C57 121.0(14)
N16 C56 C55 116.2(12)
C57 C56 C55 122.7(14)
C56 C57 C58 121.2(18)
C56 C57 H57 119.4
C58 C57 H57 119.4
C59 C58 C57 118.4(18)
C59 C58 H58 120.8
C57 C58 H58 120.8
C58 C59 C60 116.8(17)
C58 C59 H59 121.6
C60 C59 H59 121.6
N16 C60 C59 124.7(19)
N16 C60 H60 117.6
C59 C60 H60 117.6

loop_
_geom_bond_atom_site_label_1
_geom_bond_atom_site_label_2
_geom_bond_distance
Cu1 C54 1.921(10)
Cu1 N1 2.057(9)
Cu1 Cu2 2.5357(18)
Cu1 I1 2.6923(16)
Cu2 C9 1.917(7)
Cu2 N12 2.015(6)
Cu2 N13 2.161(7)
Cu2 I1 2.8814(14)
Cu3 C39 1.916(8)
Cu3 N4 2.042(7)
Cu3 N5 2.141(6)
Cu3 Cu4 2.5498(17)
Cu3 I2 2.8727(14)
Cu4 C24 1.936(7)
Cu4 N9 2.032(7)
Cu4 I2 2.6736(13)
Cu5 I3 2.537(2)
Cu5 I5 2.547(2)
Cu5 I4 2.553(2)
N1 C5 1.339(15)
N1 C1 1.340(15)
N2 C9 1.343(10)
N2 C7 1.396(11)
N2 C6 1.450(11)
N3 C9 1.376(10)
N3 C8 1.392(11)
N3 C10 1.412(10)
N4 C10 1.324(10)
N4 C21 1.369(10)
N5 C19 1.314(10)
N5 C20 1.354(11)
N6 C24 1.361(10)
N6 C22 1.399(11)
N6 C19 1.420(11)
N7 C24 1.340(11)
N7 C23 1.374(12)
N7 C25 1.478(11)
N8 C26 1.342(16)
N8 C30 1.344(18)
N9 C35 1.363(10)
N9 C31 1.367(12)
N10 C39 1.348(10)
N10 C37 1.405(11)
N10 C36 1.460(10)
N11 C39 1.362(10)
N11 C38 1.395(11)
N11 C40 1.432(11)
N12 C40 1.314(11)
N12 C51 1.375(11)
N13 C49 1.294(12)
N13 C50 1.378(11)
N14 C52 1.395(13)
N14 C54 1.406(12)
N14 C49 1.407(12)
N15 C54 1.360(13)
N15 C53 1.382(16)
N15 C55 1.444(15)
N16 C56 1.301(18)
N16 C60 1.32(2)
C1 C2 1.43(2)
C1 H1 0.9300
C2 C3 1.34(2)
C2 H2 0.9300
C3 C4 1.37(2)
C3 H3 0.9300
C4 C5 1.384(18)
C4 H4 0.9300
C5 C6 1.477(14)
C6 H6A 0.9700
C6 H6B 0.9700
C7 C8 1.318(14)
C7 H7 0.9300
C8 H8 0.9300
C10 C11 1.375(11)
C11 C12 1.390(13)
C11 H11 0.9300
C12 C13 1.390(14)
C12 H12 0.9300
C13 C21 1.392(12)
C13 C14 1.472(13)
C14 C15 1.335(15)
C14 H14 0.9300
C15 C16 1.426(14)
C15 H15 0.9300
C16 C17 1.388(14)
C16 C20 1.408(11)
C17 C18 1.337(14)
C17 H17 0.9300
C18 C19 1.418(12)
C18 H18 0.9300
C20 C21 1.437(12)
C22 C23 1.327(14)
C22 H22 0.9300
C23 H23 0.9300
C25 C26 1.488(14)
C25 H25A 0.9700
C25 H25B 0.9700
C26 C27 1.362(14)
C27 C28 1.413(19)
C27 H27 0.9300
C28 C29 1.30(2)
C28 H28 0.9300
C29 C30 1.39(2)
C29 H29 0.9300
C30 H30 0.9300
C31 C32 1.359(14)
C31 H31 0.9300
C32 C33 1.372(14)
C32 H32 0.9300
C33 C34 1.340(15)
C33 H33 0.9300
C34 C35 1.371(12)
C34 H34 0.9300
C35 C36 1.482(12)
C36 H36A 0.9700
C36 H36B 0.9700
C37 C38 1.333(14)
C37 H37 0.9300
C38 H38 0.9300
C40 C41 1.373(12)
C41 C42 1.370(15)
C41 H41 0.9300
C42 C43 1.380(16)
C42 H42 0.9300
C43 C51 1.416(13)
C43 C44 1.445(15)
C44 C45 1.344(17)
C44 H44 0.9300
C45 C46 1.426(14)
C45 H45 0.9300
C46 C47 1.381(16)
C46 C50 1.416(12)
C47 C48 1.353(15)
C47 H47 0.9300
C48 C49 1.427(13)
C48 H48 0.9300
C50 C51 1.442(13)
C52 C53 1.337(16)
C52 H52 0.9300
C53 H53 0.9300
C55 C56 1.504(18)
C55 H55A 0.9700
C55 H55B 0.9700
C56 C57 1.34(2)
C57 C58 1.36(2)
C57 H57 0.9300
C58 C59 1.34(3)
C58 H58 0.9300
C59 C60 1.36(3)
C59 H59 0.9300
C60 H60 0.9300

loop_
_geom_torsion_atom_site_label_1
_geom_torsion_atom_site_label_2
_geom_torsion_atom_site_label_3
_geom_torsion_atom_site_label_4
_geom_torsion
C54 Cu1 Cu2 C9 -91.5(4)
N1 Cu1 Cu2 C9 54.4(4)
I1 Cu1 Cu2 C9 137.2(2)
C54 Cu1 Cu2 N12 111.6(5)
N1 Cu1 Cu2 N12 -102.6(5)
I1 Cu1 Cu2 N12 -19.7(4)
C54 Cu1 Cu2 N13 40.2(3)
N1 Cu1 Cu2 N13 -173.9(4)
I1 Cu1 Cu2 N13 -91.08(18)
C54 Cu1 Cu2 I1 131.3(3)
N1 Cu1 Cu2 I1 -82.9(3)
C39 Cu3 Cu4 C24 -95.4(3)
N4 Cu3 Cu4 C24 111.4(4)
N5 Cu3 Cu4 C24 37.8(3)
I2 Cu3 Cu4 C24 126.2(2)
C39 Cu3 Cu4 N9 55.0(3)
N4 Cu3 Cu4 N9 -98.1(4)
N5 Cu3 Cu4 N9 -171.8(3)
I2 Cu3 Cu4 N9 -83.3(2)
C39 Cu3 Cu4 I2 138.4(2)
N4 Cu3 Cu4 I2 -14.8(4)
N5 Cu3 Cu4 I2 -88.43(18)
C54 Cu1 I1 Cu2 -73.7(4)
N1 Cu1 I1 Cu2 121.4(3)
C9 Cu2 I1 Cu1 -44.8(2)
N12 Cu2 I1 Cu1 170.0(2)
N13 Cu2 I1 Cu1 89.05(19)
C24 Cu4 I2 Cu3 -76.1(3)
N9 Cu4 I2 Cu3 120.3(2)
C39 Cu3 I2 Cu4 -43.7(2)
N4 Cu3 I2 Cu4 173.08(18)
N5 Cu3 I2 Cu4 92.76(18)
C54 Cu1 N1 C5 127.0(9)
Cu2 Cu1 N1 C5 -2.8(10)
I1 Cu1 N1 C5 -69.4(9)
C54 Cu1 N1 C1 -65.5(12)
Cu2 Cu1 N1 C1 164.7(10)
I1 Cu1 N1 C1 98.2(11)
C39 Cu3 N4 C10 -42.7(8)
N5 Cu3 N4 C10 177.7(7)
Cu4 Cu3 N4 C10 101.2(7)
I2 Cu3 N4 C10 88.6(6)
C39 Cu3 N4 C21 147.8(6)
N5 Cu3 N4 C21 8.2(6)
Cu4 Cu3 N4 C21 -68.4(7)
I2 Cu3 N4 C21 -81.0(5)
C39 Cu3 N5 C19 43.0(9)
N4 Cu3 N5 C19 -175.3(8)
Cu4 Cu3 N5 C19 -22.6(7)
I2 Cu3 N5 C19 -81.3(7)
C39 Cu3 N5 C20 -151.0(6)
N4 Cu3 N5 C20 -9.3(6)
Cu4 Cu3 N5 C20 143.4(5)
I2 Cu3 N5 C20 84.7(5)
C24 Cu4 N9 C35 132.5(6)
Cu3 Cu4 N9 C35 -1.1(7)
I2 Cu4 N9 C35 -67.6(6)
C24 Cu4 N9 C31 -61.1(8)
Cu3 Cu4 N9 C31 165.3(5)
I2 Cu4 N9 C31 98.7(6)
C9 Cu2 N12 C40 -39.7(9)
N13 Cu2 N12 C40 -179.0(7)
Cu1 Cu2 N12 C40 107.4(7)
I1 Cu2 N12 C40 90.5(7)
C9 Cu2 N12 C51 149.1(6)
N13 Cu2 N12 C51 9.8(6)
Cu1 Cu2 N12 C51 -63.8(8)
I1 Cu2 N12 C51 -80.7(6)
C9 Cu2 N13 C49 34.1(9)
N12 Cu2 N13 C49 179.7(8)
Cu1 Cu2 N13 C49 -30.0(8)
I1 Cu2 N13 C49 -89.1(8)
C9 Cu2 N13 C50 -153.5(5)
N12 Cu2 N13 C50 -8.0(5)
Cu1 Cu2 N13 C50 142.4(5)
I1 Cu2 N13 C50 83.2(5)
C5 N1 C1 C2 -2(2)
Cu1 N1 C1 C2 -170.8(12)
N1 C1 C2 C3 3(3)
C1 C2 C3 C4 1(3)
C2 C3 C4 C5 -5(3)
C1 N1 C5 C4 -2.0(18)
Cu1 N1 C5 C4 165.7(10)
C1 N1 C5 C6 -179.0(11)
Cu1 N1 C5 C6 -11.3(14)
C3 C4 C5 N1 6(2)
C3 C4 C5 C6 -177.4(13)
C9 N2 C6 C5 102.5(10)
C7 N2 C6 C5 -71.4(12)
N1 C5 C6 N2 -49.1(13)
C4 C5 C6 N2 133.8(11)
C9 N2 C7 C8 2.3(10)
C6 N2 C7 C8 176.8(9)
N2 C7 C8 N3 -0.5(10)
C9 N3 C8 C7 -1.4(10)
C10 N3 C8 C7 176.7(8)
C7 N2 C9 N3 -3.0(8)
C6 N2 C9 N3 -177.7(7)
C7 N2 C9 Cu2 177.6(6)
C6 N2 C9 Cu2 3.0(12)
C8 N3 C9 N2 2.7(8)
C10 N3 C9 N2 -175.4(7)
C8 N3 C9 Cu2 -177.9(6)
C10 N3 C9 Cu2 4.0(10)
N12 Cu2 C9 N2 90.9(8)
N13 Cu2 C9 N2 -144.6(7)
Cu1 Cu2 C9 N2 -71.8(7)
I1 Cu2 C9 N2 -31.8(8)
N12 Cu2 C9 N3 -88.4(7)
N13 Cu2 C9 N3 36.1(8)
Cu1 Cu2 C9 N3 108.9(6)
I1 Cu2 C9 N3 148.9(5)
C21 N4 C10 C11 2.4(12)
Cu3 N4 C10 C11 -166.7(6)
C21 N4 C10 N3 -175.0(7)
Cu3 N4 C10 N3 15.9(10)
C9 N3 C10 N4 50.5(10)
C8 N3 C10 N4 -127.3(8)
C9 N3 C10 C11 -126.9(8)
C8 N3 C10 C11 55.2(12)
N4 C10 C11 C12 -3.0(13)
N3 C10 C11 C12 174.3(8)
C10 C11 C12 C13 0.7(14)
C11 C12 C13 C21 2.0(14)
C11 C12 C13 C14 179.1(9)
C12 C13 C14 C15 -174.4(10)
C21 C13 C14 C15 2.7(15)
C13 C14 C15 C16 -1.3(16)
C14 C15 C16 C17 173.2(10)
C14 C15 C16 C20 0.4(16)
C20 C16 C17 C18 -2.9(15)
C15 C16 C17 C18 -175.9(10)
C16 C17 C18 C19 -5.0(16)
C20 N5 C19 C18 -4.0(12)
Cu3 N5 C19 C18 161.2(7)
C20 N5 C19 N6 177.5(7)
Cu3 N5 C19 N6 -17.3(11)
C17 C18 C19 N5 8.9(15)
C17 C18 C19 N6 -172.6(9)
C24 N6 C19 N5 40.2(12)
C22 N6 C19 N5 -140.5(8)
C24 N6 C19 C18 -138.4(9)
C22 N6 C19 C18 40.9(12)
C19 N5 C20 C16 -4.5(13)
Cu3 N5 C20 C16 -172.8(7)
C19 N5 C20 C21 177.5(8)
Cu3 N5 C20 C21 9.3(9)
C17 C16 C20 N5 8.0(14)
C15 C16 C20 N5 -178.8(9)
C17 C16 C20 C21 -174.0(9)
C15 C16 C20 C21 -0.8(14)
C10 N4 C21 C13 0.5(12)
Cu3 N4 C21 C13 171.1(7)
C10 N4 C21 C20 -176.4(7)
Cu3 N4 C21 C20 -5.8(9)
C12 C13 C21 N4 -2.6(13)
C14 C13 C21 N4 -179.9(8)
C12 C13 C21 C20 174.1(9)
C14 C13 C21 C20 -3.2(13)
N5 C20 C21 N4 -2.8(12)
C16 C20 C21 N4 179.2(8)
N5 C20 C21 C13 -179.7(8)
C16 C20 C21 C13 2.3(13)
C24 N6 C22 C23 -0.7(11)
C19 N6 C22 C23 179.9(8)
N6 C22 C23 N7 0.2(11)
C24 N7 C23 C22 0.4(11)
C25 N7 C23 C22 -179.0(9)
C23 N7 C24 N6 -0.8(10)
C25 N7 C24 N6 178.6(8)
C23 N7 C24 Cu4 179.9(6)
C25 N7 C24 Cu4 -0.7(12)
C22 N6 C24 N7 0.9(9)
C19 N6 C24 N7 -179.7(8)
C22 N6 C24 Cu4 -179.8(7)
C19 N6 C24 Cu4 -0.5(13)
N9 Cu4 C24 N7 -2.0(10)
Cu3 Cu4 C24 N7 139.2(7)
I2 Cu4 C24 N7 -157.7(6)
N9 Cu4 C24 N6 178.9(6)
Cu3 Cu4 C24 N6 -39.9(7)
I2 Cu4 C24 N6 23.2(9)
C24 N7 C25 C26 111.6(10)
C23 N7 C25 C26 -69.0(12)
C30 N8 C26 C27 -1.2(18)
C30 N8 C26 C25 178.0(11)
N7 C25 C26 N8 -87.4(11)
N7 C25 C26 C27 91.7(11)
N8 C26 C27 C28 -1.2(17)
C25 C26 C27 C28 179.8(10)
C26 C27 C28 C29 1.8(19)
C27 C28 C29 C30 0(2)
C26 N8 C30 C29 3(2)
C28 C29 C30 N8 -2(2)
C35 N9 C31 C32 1.3(13)
Cu4 N9 C31 C32 -166.2(8)
N9 C31 C32 C33 1.1(15)
C31 C32 C33 C34 -0.4(16)
C32 C33 C34 C35 -2.8(16)
C31 N9 C35 C34 -4.5(12)
Cu4 N9 C35 C34 162.0(7)
C31 N9 C35 C36 179.1(7)
Cu4 N9 C35 C36 -14.5(10)
C33 C34 C35 N9 5.3(15)
C33 C34 C35 C36 -178.4(9)
C39 N10 C36 C35 99.9(9)
C37 N10 C36 C35 -74.4(10)
N9 C35 C36 N10 -45.8(10)
C34 C35 C36 N10 137.8(8)
C39 N10 C37 C38 -0.8(10)
C36 N10 C37 C38 174.2(8)
N10 C37 C38 N11 1.6(10)
C39 N11 C38 C37 -1.9(10)
C40 N11 C38 C37 170.7(8)
C37 N10 C39 N11 -0.3(9)
C36 N10 C39 N11 -175.3(7)
C37 N10 C39 Cu3 179.5(6)
C36 N10 C39 Cu3 4.5(12)
C38 N11 C39 N10 1.3(9)
C40 N11 C39 N10 -171.6(7)
C38 N11 C39 Cu3 -178.5(6)
C40 N11 C39 Cu3 8.6(11)
N4 Cu3 C39 N10 89.1(8)
N5 Cu3 C39 N10 -148.9(7)
Cu4 Cu3 C39 N10 -73.8(7)
I2 Cu3 C39 N10 -34.9(8)
N4 Cu3 C39 N11 -91.2(7)
N5 Cu3 C39 N11 30.8(8)
Cu4 Cu3 C39 N11 106.0(7)
I2 Cu3 C39 N11 144.9(6)
C51 N12 C40 C41 2.9(13)
Cu2 N12 C40 C41 -168.0(7)
C51 N12 C40 N11 -176.3(7)
Cu2 N12 C40 N11 12.8(10)
C39 N11 C40 N12 50.7(10)
C38 N11 C40 N12 -121.2(9)
C39 N11 C40 C41 -128.6(9)
C38 N11 C40 C41 59.5(12)
N12 C40 C41 C42 -2.8(15)
N11 C40 C41 C42 176.4(9)
C40 C41 C42 C43 1.5(16)
C41 C42 C43 C51 -0.7(16)
C41 C42 C43 C44 -179.6(11)
C42 C43 C44 C45 179.5(11)
C51 C43 C44 C45 0.6(17)
C43 C44 C45 C46 -2.2(18)
C44 C45 C46 C47 -179.7(11)
C44 C45 C46 C50 2.9(16)
C50 C46 C47 C48 0.2(15)
C45 C46 C47 C48 -177.3(10)
C46 C47 C48 C49 1.4(15)
C50 N13 C49 N14 178.1(8)
Cu2 N13 C49 N14 -10.0(13)
C50 N13 C49 C48 0.5(13)
Cu2 N13 C49 C48 172.5(7)
C52 N14 C49 N13 -142.2(9)
C54 N14 C49 N13 36.4(13)
C52 N14 C49 C48 35.5(13)
C54 N14 C49 C48 -145.8(9)
C47 C48 C49 N13 -1.9(15)
C47 C48 C49 N14 -179.5(9)
C49 N13 C50 C46 1.3(12)
Cu2 N13 C50 C46 -172.7(7)
C49 N13 C50 C51 179.1(8)
Cu2 N13 C50 C51 5.2(9)
C47 C46 C50 N13 -1.7(14)
C45 C46 C50 N13 175.9(9)
C47 C46 C50 C51 -179.5(8)
C45 C46 C50 C51 -1.9(13)
C40 N12 C51 C43 -1.9(13)
Cu2 N12 C51 C43 170.3(7)
C40 N12 C51 C50 177.6(8)
Cu2 N12 C51 C50 -10.1(10)
C42 C43 C51 N12 0.9(15)
C44 C43 C51 N12 179.8(9)
C42 C43 C51 C50 -178.7(9)
C44 C43 C51 C50 0.3(15)
N13 C50 C51 N12 2.9(12)
C46 C50 C51 N12 -179.2(8)
N13 C50 C51 C43 -177.6(8)
C46 C50 C51 C43 0.4(13)
C54 N14 C52 C53 -0.2(12)
C49 N14 C52 C53 178.6(9)
N14 C52 C53 N15 -0.5(13)
C54 N15 C53 C52 1.1(13)
C55 N15 C53 C52 -173.1(11)
C53 N15 C54 N14 -1.2(12)
C55 N15 C54 N14 172.9(10)
C53 N15 C54 Cu1 -179.3(8)
C55 N15 C54 Cu1 -5.3(16)
C52 N14 C54 N15 0.9(11)
C49 N14 C54 N15 -177.9(9)
C52 N14 C54 Cu1 178.8(8)
C49 N14 C54 Cu1 0.1(15)
N1 Cu1 C54 N15 -3.0(12)
Cu2 Cu1 C54 N15 135.9(9)
I1 Cu1 C54 N15 -162.1(7)
N1 Cu1 C54 N14 179.4(7)
Cu2 Cu1 C54 N14 -41.7(9)
I1 Cu1 C54 N14 20.3(11)
C54 N15 C55 C56 130.9(12)
C53 N15 C55 C56 -55.7(17)
C60 N16 C56 C57 7(3)
C60 N16 C56 C55 -178.0(16)
N15 C55 C56 N16 -64.3(18)
N15 C55 C56 C57 110.3(17)
N16 C56 C57 C58 -10(3)
C55 C56 C57 C58 176.1(18)
C56 C57 C58 C59 5(3)
C57 C58 C59 C60 1(3)
C56 N16 C60 C59 -1(3)
C58 C59 C60 N16 -3(3)

loop_
_platon_squeeze_void_nr
_platon_squeeze_void_average_x
_platon_squeeze_void_average_y
_platon_squeeze_void_average_z
_platon_squeeze_void_volume
_platon_squeeze_void_count_electrons
_platon_squeeze_void_content
1 -0.009 -0.007 0.493 1412 499 ' '
